data_7150789
loop_
_publ_author_name
'Jennings, W. Brian'
'McCarthy, Noel J. P.'
'Kelly, Padraig'
'Malone, John F.'

_publ_section_title
;
 Topically resolved intramolecular CH-\p interactions in phenylalanine
 derivatives
;
_journal_issue 24
_journal_name_full 'Organic &amp; Biomolecular Chemistry'
_journal_page_first 5156
_journal_page_last 5162
_journal_paper_doi 10.1039/b916021n
_journal_volume 7
_journal_year 2009
_chemical_absolute_configuration rm
_chemical_formula_moiety 'C23 H21 N O3'
_chemical_formula_sum 'C23 H21 N O3'
_chemical_formula_weight 359.41
_chemical_name_systematic
;
?
;
_space_group_IT_number 19
_symmetry_cell_setting orthorhombic
_symmetry_space_group_name_Hall 'P 2ac 2ab'
_symmetry_space_group_name_H-M 'P 21 21 21'
_atom_sites_solution_hydrogens difmap
_atom_sites_solution_primary direct
_atom_sites_solution_secondary difmap
_audit_creation_method SHELXL-97
_cell_angle_alpha 90.00
_cell_angle_beta 90.00
_cell_angle_gamma 90.00
_cell_formula_units_Z 4
_cell_length_a 9.729(2)
_cell_length_b 10.168(2)
_cell_length_c 18.965(4)
_cell_measurement_reflns_used 979
_cell_measurement_temperature 150(2)
_cell_measurement_theta_max 24.98
_cell_measurement_theta_min 2.27
_cell_volume 1876.1(7)
_computing_cell_refinement 'Bruker SMART'
_computing_data_collection 'Bruker SMART'
_computing_data_reduction 'Bruker SAINT'
_computing_molecular_graphics 'Bruker SHELXTL'
_computing_publication_material 'SHELXL-97 (Sheldrick, 1997)'
_computing_structure_refinement 'SHELXL-97 (Sheldrick, 1997)'
_computing_structure_solution 'SHELXS-97 (Sheldrick, 1990)'
_diffrn_ambient_temperature 150(2)
_diffrn_measured_fraction_theta_full 0.999
_diffrn_measured_fraction_theta_max 0.999
_diffrn_measurement_device_type 'Bruker SMART CCD area detector'
_diffrn_measurement_method 'phi and omega scan'
_diffrn_radiation_monochromator graphite
_diffrn_radiation_source 'fine-focus sealed tube'
_diffrn_radiation_type MoK\a
_diffrn_radiation_wavelength 0.71073
_diffrn_reflns_av_R_equivalents 0.0210
_diffrn_reflns_av_sigmaI/netI 0.0211
_diffrn_reflns_limit_h_max 12
_diffrn_reflns_limit_h_min -12
_diffrn_reflns_limit_k_max 12
_diffrn_reflns_limit_k_min -12
_diffrn_reflns_limit_l_max 23
_diffrn_reflns_limit_l_min -23
_diffrn_reflns_number 19868
_diffrn_reflns_theta_full 26.40
_diffrn_reflns_theta_max 26.40
_diffrn_reflns_theta_min 2.15
_exptl_absorpt_coefficient_mu 0.084
_exptl_absorpt_correction_T_max 1.000
_exptl_absorpt_correction_T_min 0.930
_exptl_absorpt_correction_type empirical
_exptl_absorpt_process_details 'Bruker SADABS'
_exptl_crystal_colour colourless
_exptl_crystal_density_diffrn 1.272
_exptl_crystal_density_method 'not measured'
_exptl_crystal_description blocks
_exptl_crystal_F_000 760
_exptl_crystal_size_max 0.50
_exptl_crystal_size_mid 0.25
_exptl_crystal_size_min 0.25
_refine_diff_density_max 0.163
_refine_diff_density_min -0.167
_refine_diff_density_rms 0.030
_refine_ls_abs_structure_details 'Flack H D (1983), Acta Cryst. A39, 876-881'
_refine_ls_abs_structure_Flack 0.4(9)
_refine_ls_extinction_method none
_refine_ls_goodness_of_fit_ref 1.049
_refine_ls_hydrogen_treatment constr
_refine_ls_matrix_type full
_refine_ls_number_parameters 246
_refine_ls_number_reflns 3843
_refine_ls_number_restraints 0
_refine_ls_restrained_S_all 1.049
_refine_ls_R_factor_all 0.0359
_refine_ls_R_factor_gt 0.0310
_refine_ls_shift/su_max 0.001
_refine_ls_shift/su_mean 0.000
_refine_ls_structure_factor_coef Fsqd
_refine_ls_weighting_details 'calc w=1/[\s^2^(Fo^2^)+(0.0513P)^2^+0.0000P] where P=(Fo^2^+2Fc^2^)/3'
_refine_ls_weighting_scheme calc
_refine_ls_wR_factor_gt 0.0779
_refine_ls_wR_factor_ref 0.0802
_reflns_number_gt 3457
_reflns_number_total 3843
_reflns_threshold_expression >2sigma(I)
_cod_data_source_file b916021n.txt
_cod_data_source_block nitrone4
_cod_original_sg_symbol_H-M P2(1)2(1)2(1)
_cod_database_code 7150789

loop_
_symmetry_equiv_pos_as_xyz
'x, y, z'
'-x+1/2, -y, z+1/2'
'-x, y+1/2, -z+1/2'
'x+1/2, -y+1/2, -z'

loop_
_atom_site_label
_atom_site_type_symbol
_atom_site_fract_x
_atom_site_fract_y
_atom_site_fract_z
_atom_site_U_iso_or_equiv
_atom_site_adp_type
_atom_site_occupancy
_atom_site_symmetry_multiplicity
_atom_site_calc_flag
_atom_site_refinement_flags
_atom_site_disorder_assembly
_atom_site_disorder_group
C1 C 0.22650(13) 0.37661(12) 0.86237(7) 0.0266(3) Uani 1 1 d . . .
N1 N 0.17639(11) 0.29782(10) 0.91123(5) 0.0261(2) Uani 1 1 d . . .
O1 O 0.04702(9) 0.28365(9) 0.92451(5) 0.0327(2) Uani 1 1 d . . .
C2 C 0.37487(13) 0.37488(13) 0.84301(7) 0.0285(3) Uani 1 1 d . . .
C3 C 0.45220(15) 0.48937(15) 0.84941(7) 0.0364(3) Uani 1 1 d . . .
H3 H 0.4107 0.5668 0.8676 0.044 Uiso 1 1 calc R . .
C4 C 0.58935(17) 0.49147(18) 0.82949(8) 0.0450(4) Uani 1 1 d . . .
H4 H 0.6417 0.5697 0.8349 0.054 Uiso 1 1 calc R . .
C5 C 0.64994(16) 0.38042(19) 0.80181(8) 0.0479(4) Uani 1 1 d . . .
H5 H 0.7443 0.3816 0.7889 0.057 Uiso 1 1 calc R . .
C6 C 0.57301(16) 0.26722(17) 0.79279(7) 0.0437(4) Uani 1 1 d . . .
H6 H 0.6141 0.1913 0.7726 0.052 Uiso 1 1 calc R . .
C7 C 0.43612(16) 0.26408(14) 0.81316(7) 0.0355(3) Uani 1 1 d . . .
H7 H 0.3838 0.1861 0.8067 0.043 Uiso 1 1 calc R . .
C8 C 0.13553(13) 0.46810(12) 0.82373(7) 0.0265(3) Uani 1 1 d . . .
C9 C 0.02970(15) 0.53659(14) 0.85744(8) 0.0342(3) Uani 1 1 d . . .
H9 H 0.0097 0.5197 0.9056 0.041 Uiso 1 1 calc R . .
C10 C -0.04602(16) 0.62913(15) 0.82043(8) 0.0397(3) Uani 1 1 d . . .
H10 H -0.1160 0.6775 0.8438 0.041(4) Uiso 1 1 calc R . .
C11 C -0.02046(16) 0.65161(14) 0.74967(8) 0.0401(4) Uani 1 1 d . . .
H11 H -0.0739 0.7141 0.7245 0.048 Uiso 1 1 calc R . .
C12 C 0.08251(16) 0.58341(15) 0.71567(8) 0.0389(3) Uani 1 1 d . . .
H12 H 0.0990 0.5979 0.6669 0.047 Uiso 1 1 calc R . .
C13 C 0.16190(14) 0.49370(13) 0.75263(7) 0.0325(3) Uani 1 1 d . . .
H13 H 0.2349 0.4492 0.7294 0.039 Uiso 1 1 calc R . .
C14 C 0.26543(14) 0.22548(12) 0.96194(7) 0.0277(3) Uani 1 1 d . . .
H14 H 0.3641 0.2433 0.9507 0.033 Uiso 1 1 calc R . .
C15 C 0.23392(14) 0.27313(12) 1.03693(6) 0.0284(3) Uani 1 1 d . . .
H15A H 0.1432 0.2385 1.0516 0.034 Uiso 1 1 calc R . .
H15B H 0.3039 0.2373 1.0696 0.034 Uiso 1 1 calc R . .
C16 C 0.23266(14) 0.42103(13) 1.04268(6) 0.0306(3) Uani 1 1 d . . .
C17 C 0.11536(16) 0.48576(15) 1.06637(8) 0.0414(4) Uani 1 1 d . . .
H17 H 0.0370 0.4360 1.0799 0.050 Uiso 1 1 calc R . .
C18 C 0.1114(2) 0.62166(17) 1.07050(10) 0.0542(5) Uani 1 1 d . . .
H18 H 0.0305 0.6642 1.0869 0.065 Uiso 1 1 calc R . .
C19 C 0.2226(2) 0.69503(16) 1.05116(9) 0.0543(5) Uani 1 1 d . . .
H19 H 0.2189 0.7883 1.0533 0.065 Uiso 1 1 calc R . .
C20 C 0.3403(2) 0.63263(17) 1.02854(9) 0.0520(5) Uani 1 1 d . . .
H20 H 0.4180 0.6835 1.0152 0.062 Uiso 1 1 calc R . .
C21 C 0.34679(17) 0.49621(15) 1.02495(8) 0.0402(4) Uani 1 1 d . . .
H21 H 0.4293 0.4544 1.0104 0.048 Uiso 1 1 calc R . .
C22 C 0.23756(15) 0.07890(13) 0.95563(7) 0.0334(3) Uani 1 1 d . . .
O22 O 0.22849(18) 0.00744(11) 1.00499(6) 0.0650(4) Uani 1 1 d . . .
O23 O 0.22842(12) 0.04002(9) 0.88908(5) 0.0413(3) Uani 1 1 d . . .
C23 C 0.1960(2) -0.09751(15) 0.87739(9) 0.0502(4) Uani 1 1 d . . .
H23A H 0.1132 -0.1208 0.9040 0.075 Uiso 1 1 calc R . .
H23B H 0.2730 -0.1522 0.8932 0.075 Uiso 1 1 calc R . .
H23C H 0.1799 -0.1125 0.8270 0.075 Uiso 1 1 calc R . .

loop_
_atom_site_aniso_label
_atom_site_aniso_U_11
_atom_site_aniso_U_22
_atom_site_aniso_U_33
_atom_site_aniso_U_23
_atom_site_aniso_U_13
_atom_site_aniso_U_12
C1 0.0316(7) 0.0236(6) 0.0246(6) -0.0002(5) -0.0007(5) -0.0009(5)
N1 0.0263(6) 0.0246(5) 0.0274(6) 0.0013(4) -0.0020(4) -0.0005(4)
O1 0.0246(5) 0.0365(5) 0.0369(5) 0.0063(4) -0.0002(4) -0.0047(4)
C2 0.0297(7) 0.0322(7) 0.0237(6) 0.0050(5) -0.0004(5) 0.0002(6)
C3 0.0374(8) 0.0374(8) 0.0344(7) 0.0040(6) 0.0001(6) -0.0053(6)
C4 0.0387(8) 0.0591(10) 0.0371(8) 0.0068(7) 0.0002(6) -0.0153(8)
C5 0.0299(8) 0.0794(13) 0.0344(8) 0.0112(8) 0.0049(6) -0.0025(8)
C6 0.0412(9) 0.0583(10) 0.0316(8) 0.0033(7) 0.0085(6) 0.0129(8)
C7 0.0372(8) 0.0378(8) 0.0314(7) 0.0036(6) 0.0021(6) 0.0025(6)
C8 0.0280(6) 0.0237(6) 0.0278(6) 0.0004(5) -0.0026(5) -0.0042(5)
C9 0.0379(8) 0.0340(7) 0.0308(7) 0.0002(6) 0.0011(6) 0.0041(6)
C10 0.0372(8) 0.0352(8) 0.0466(9) -0.0010(7) -0.0013(7) 0.0090(7)
C11 0.0428(9) 0.0329(7) 0.0446(9) 0.0081(7) -0.0105(7) 0.0047(7)
C12 0.0470(8) 0.0408(8) 0.0291(7) 0.0077(6) -0.0034(6) -0.0012(7)
C13 0.0345(8) 0.0313(7) 0.0317(7) 0.0013(6) 0.0005(6) 0.0004(6)
C14 0.0274(7) 0.0260(7) 0.0298(7) 0.0057(5) -0.0004(5) 0.0004(5)
C15 0.0300(7) 0.0274(7) 0.0279(7) 0.0040(5) -0.0023(5) 0.0002(5)
C16 0.0383(8) 0.0283(7) 0.0252(6) 0.0025(5) -0.0081(6) -0.0015(6)
C17 0.0402(8) 0.0352(8) 0.0487(9) -0.0001(7) -0.0074(7) 0.0036(7)
C18 0.0633(11) 0.0370(9) 0.0621(11) -0.0052(8) -0.0148(9) 0.0137(9)
C19 0.0904(14) 0.0274(8) 0.0452(9) 0.0014(7) -0.0209(9) 0.0006(9)
C20 0.0764(13) 0.0422(9) 0.0376(9) 0.0056(7) -0.0088(8) -0.0250(9)
C21 0.0469(9) 0.0390(8) 0.0349(8) 0.0005(6) -0.0018(6) -0.0118(7)
C22 0.0375(8) 0.0292(7) 0.0335(7) 0.0025(6) 0.0037(6) 0.0027(6)
O22 0.1287(13) 0.0282(5) 0.0382(6) 0.0076(5) 0.0018(7) -0.0062(7)
O23 0.0595(7) 0.0298(5) 0.0347(5) -0.0008(4) 0.0029(5) -0.0047(5)
C23 0.0721(12) 0.0304(8) 0.0481(10) -0.0063(7) 0.0055(8) -0.0060(8)

loop_
_atom_type_symbol
_atom_type_description
_atom_type_scat_dispersion_real
_atom_type_scat_dispersion_imag
_atom_type_scat_source
C C 0.0033 0.0016 'International Tables Vol C Tables 4.2.6.8 and 6.1.1.4'
H H 0.0000 0.0000 'International Tables Vol C Tables 4.2.6.8 and 6.1.1.4'
N N 0.0061 0.0033 'International Tables Vol C Tables 4.2.6.8 and 6.1.1.4'
O O 0.0106 0.0060 'International Tables Vol C Tables 4.2.6.8 and 6.1.1.4'

loop_
_geom_angle_atom_site_label_1
_geom_angle_atom_site_label_2
_geom_angle_atom_site_label_3
_geom_angle
_geom_angle_site_symmetry_1
_geom_angle_site_symmetry_3
_geom_angle_publ_flag
N1 C1 C8 120.62(12) . . ?
N1 C1 C2 121.63(12) . . ?
C8 C1 C2 117.73(11) . . ?
O1 N1 C1 124.42(11) . . ?
O1 N1 C14 112.70(10) . . ?
C1 N1 C14 122.62(11) . . ?
C3 C2 C7 118.70(13) . . ?
C3 C2 C1 119.52(13) . . ?
C7 C2 C1 121.58(13) . . ?
C4 C3 C2 120.62(15) . . ?
C4 C3 H3 119.7 . . ?
C2 C3 H3 119.7 . . ?
C5 C4 C3 120.19(15) . . ?
C5 C4 H4 119.9 . . ?
C3 C4 H4 119.9 . . ?
C4 C5 C6 119.83(14) . . ?
C4 C5 H5 120.1 . . ?
C6 C5 H5 120.1 . . ?
C5 C6 C7 120.27(15) . . ?
C5 C6 H6 119.9 . . ?
C7 C6 H6 119.9 . . ?
C6 C7 C2 120.32(15) . . ?
C6 C7 H7 119.8 . . ?
C2 C7 H7 119.8 . . ?
C13 C8 C9 118.94(12) . . ?
C13 C8 C1 119.06(12) . . ?
C9 C8 C1 121.85(12) . . ?
C10 C9 C8 119.88(13) . . ?
C10 C9 H9 120.1 . . ?
C8 C9 H9 120.1 . . ?
C11 C10 C9 120.52(14) . . ?
C11 C10 H10 119.7 . . ?
C9 C10 H10 119.7 . . ?
C12 C11 C10 120.08(13) . . ?
C12 C11 H11 120.0 . . ?
C10 C11 H11 120.0 . . ?
C11 C12 C13 119.97(13) . . ?
C11 C12 H12 120.0 . . ?
C13 C12 H12 120.0 . . ?
C12 C13 C8 120.57(13) . . ?
C12 C13 H13 119.7 . . ?
C8 C13 H13 119.7 . . ?
N1 C14 C22 109.26(11) . . ?
N1 C14 C15 109.07(10) . . ?
C22 C14 C15 110.31(10) . . ?
N1 C14 H14 109.4 . . ?
C22 C14 H14 109.4 . . ?
C15 C14 H14 109.4 . . ?
C16 C15 C14 112.56(10) . . ?
C16 C15 H15A 109.1 . . ?
C14 C15 H15A 109.1 . . ?
C16 C15 H15B 109.1 . . ?
C14 C15 H15B 109.1 . . ?
H15A C15 H15B 107.8 . . ?
C21 C16 C17 118.24(14) . . ?
C21 C16 C15 121.65(13) . . ?
C17 C16 C15 120.10(12) . . ?
C18 C17 C16 120.88(16) . . ?
C18 C17 H17 119.6 . . ?
C16 C17 H17 119.6 . . ?
C19 C18 C17 120.53(17) . . ?
C19 C18 H18 119.7 . . ?
C17 C18 H18 119.7 . . ?
C18 C19 C20 119.42(15) . . ?
C18 C19 H19 120.3 . . ?
C20 C19 H19 120.3 . . ?
C19 C20 C21 120.84(17) . . ?
C19 C20 H20 119.6 . . ?
C21 C20 H20 119.6 . . ?
C16 C21 C20 120.05(17) . . ?
C16 C21 H21 120.0 . . ?
C20 C21 H21 120.0 . . ?
O22 C22 O23 124.24(13) . . ?
O22 C22 C14 123.44(13) . . ?
O23 C22 C14 112.29(11) . . ?
C22 O23 C23 116.59(12) . . ?
O23 C23 H23A 109.5 . . ?
O23 C23 H23B 109.5 . . ?
H23A C23 H23B 109.5 . . ?
O23 C23 H23C 109.5 . . ?
H23A C23 H23C 109.5 . . ?
H23B C23 H23C 109.5 . . ?

loop_
_geom_bond_atom_site_label_1
_geom_bond_atom_site_label_2
_geom_bond_distance
_geom_bond_site_symmetry_2
_geom_bond_publ_flag
C1 N1 1.3184(16) . ?
C1 C8 1.4784(18) . ?
C1 C2 1.4896(19) . ?
N1 O1 1.2917(14) . ?
N1 C14 1.4887(16) . ?
C2 C3 1.391(2) . ?
C2 C7 1.395(2) . ?
C3 C4 1.387(2) . ?
C3 H3 0.9500 . ?
C4 C5 1.378(2) . ?
C4 H4 0.9500 . ?
C5 C6 1.384(2) . ?
C5 H5 0.9500 . ?
C6 C7 1.387(2) . ?
C6 H6 0.9500 . ?
C7 H7 0.9500 . ?
C8 C13 1.3970(18) . ?
C8 C9 1.3978(19) . ?
C9 C10 1.386(2) . ?
C9 H9 0.9500 . ?
C10 C11 1.384(2) . ?
C10 H10 0.9500 . ?
C11 C12 1.379(2) . ?
C11 H11 0.9500 . ?
C12 C13 1.386(2) . ?
C12 H12 0.9500 . ?
C13 H13 0.9500 . ?
C14 C22 1.5196(19) . ?
C14 C15 1.5336(17) . ?
C14 H14 1.0000 . ?
C15 C16 1.5078(19) . ?
C15 H15A 0.9900 . ?
C15 H15B 0.9900 . ?
C16 C21 1.389(2) . ?
C16 C17 1.392(2) . ?
C17 C18 1.385(2) . ?
C17 H17 0.9500 . ?
C18 C19 1.365(3) . ?
C18 H18 0.9500 . ?
C19 C20 1.377(3) . ?
C19 H19 0.9500 . ?
C20 C21 1.390(2) . ?
C20 H20 0.9500 . ?
C21 H21 0.9500 . ?
C22 O22 1.1882(16) . ?
C22 O23 1.3257(17) . ?
O23 C23 1.4506(18) . ?
C23 H23A 0.9800 . ?
C23 H23B 0.9800 . ?
C23 H23C 0.9800 . ?

loop_
_geom_torsion_atom_site_label_1
_geom_torsion_atom_site_label_2
_geom_torsion_atom_site_label_3
_geom_torsion_atom_site_label_4
_geom_torsion
_geom_torsion_site_symmetry_1
_geom_torsion_site_symmetry_2
_geom_torsion_site_symmetry_3
_geom_torsion_site_symmetry_4
_geom_torsion_publ_flag
C8 C1 N1 O1 7.16(19) . . . . ?
C2 C1 N1 O1 -171.47(12) . . . . ?
C8 C1 N1 C14 -166.52(11) . . . . ?
C2 C1 N1 C14 14.85(18) . . . . ?
N1 C1 C2 C3 -121.64(14) . . . . ?
C8 C1 C2 C3 59.69(17) . . . . ?
N1 C1 C2 C7 63.62(18) . . . . ?
C8 C1 C2 C7 -115.05(14) . . . . ?
C7 C2 C3 C4 -2.9(2) . . . . ?
C1 C2 C3 C4 -177.82(13) . . . . ?
C2 C3 C4 C5 1.2(2) . . . . ?
C3 C4 C5 C6 1.1(2) . . . . ?
C4 C5 C6 C7 -1.6(2) . . . . ?
C5 C6 C7 C2 -0.1(2) . . . . ?
C3 C2 C7 C6 2.4(2) . . . . ?
C1 C2 C7 C6 177.15(12) . . . . ?
N1 C1 C8 C13 -144.46(13) . . . . ?
C2 C1 C8 C13 34.22(17) . . . . ?
N1 C1 C8 C9 40.00(18) . . . . ?
C2 C1 C8 C9 -141.31(13) . . . . ?
C13 C8 C9 C10 -0.7(2) . . . . ?
C1 C8 C9 C10 174.87(13) . . . . ?
C8 C9 C10 C11 1.9(2) . . . . ?
C9 C10 C11 C12 -1.1(2) . . . . ?
C10 C11 C12 C13 -1.0(2) . . . . ?
C11 C12 C13 C8 2.2(2) . . . . ?
C9 C8 C13 C12 -1.4(2) . . . . ?
C1 C8 C13 C12 -177.08(13) . . . . ?
O1 N1 C14 C22 63.00(13) . . . . ?
C1 N1 C14 C22 -122.64(13) . . . . ?
O1 N1 C14 C15 -57.65(13) . . . . ?
C1 N1 C14 C15 116.70(13) . . . . ?
N1 C14 C15 C16 -48.69(14) . . . . ?
C22 C14 C15 C16 -168.70(11) . . . . ?
C14 C15 C16 C21 -58.41(16) . . . . ?
C14 C15 C16 C17 121.74(14) . . . . ?
C21 C16 C17 C18 1.6(2) . . . . ?
C15 C16 C17 C18 -178.56(14) . . . . ?
C16 C17 C18 C19 0.2(3) . . . . ?
C17 C18 C19 C20 -1.1(3) . . . . ?
C18 C19 C20 C21 0.2(3) . . . . ?
C17 C16 C21 C20 -2.4(2) . . . . ?
C15 C16 C21 C20 177.73(13) . . . . ?
C19 C20 C21 C16 1.5(2) . . . . ?
N1 C14 C22 O22 -138.06(16) . . . . ?
C15 C14 C22 O22 -18.2(2) . . . . ?
N1 C14 C22 O23 43.66(15) . . . . ?
C15 C14 C22 O23 163.55(11) . . . . ?
O22 C22 O23 C23 4.3(2) . . . . ?
C14 C22 O23 C23 -177.41(13) . . . . ?

loop_
_cod_related_entry_id
_cod_related_entry_database
_cod_related_entry_code
1 ChemSpider 25944829
